data_7001695
loop_
_publ_author_name
'Lyashenko, Ganna'
'Saischek, Gerald'
'Judmaier, Martina E.'
'Volpe, Manuel'
'Baumgartner, Judith'
'Belaj, Ferdinand'
'Jancik, Vojtech'
'Herbst-Irmer, Regine'
'M\"osch-Zanetti, Nadia C.'

_publ_section_title
;
 Oxo-molybdenum and oxo-tungsten complexes of Schiff bases relevant to
 molybdoenzymes
;
_journal_issue 29
_journal_name_full 'Dalton Transactions'
_journal_page_first 5655
_journal_paper_doi 10.1039/b820629e
_journal_year 2009
_chemical_formula_moiety 'C26 H32 Mo N2 O4'
_chemical_formula_sum 'C26 H32 Mo N2 O4'
_chemical_formula_weight 532.48
_chemical_name_systematic
;
?
;
_space_group_IT_number 14
_symmetry_cell_setting monoclinic
_symmetry_space_group_name_Hall '-P 2ybc'
_symmetry_space_group_name_H-M 'P 1 21/c 1'
_atom_sites_solution_hydrogens geom
_atom_sites_solution_primary direct
_atom_sites_solution_secondary difmap
_audit_creation_method SHELXL-97
_cell_angle_alpha 90.00
_cell_angle_beta 101.198(5)
_cell_angle_gamma 90.00
_cell_formula_units_Z 4
_cell_length_a 11.762(5)
_cell_length_b 14.486(5)
_cell_length_c 15.238(5)
_cell_measurement_reflns_used 9404
_cell_measurement_temperature 100(2)
_cell_measurement_theta_max 30.02
_cell_measurement_theta_min 3.13
_cell_volume 2546.9(16)
_computing_cell_refinement 'Bruker SAINT'
_computing_data_collection 'Bruker APEX2'
_computing_data_reduction 'Bruker SAINT'
_computing_molecular_graphics 'Bruker SHELXTL'
_computing_publication_material 'Bruker SHELXTL'
_computing_structure_refinement 'SHELXL-97 (Sheldrick, 2008)'
_computing_structure_solution 'SIR-92 (Giacovazzo, 1994)'
_diffrn_ambient_temperature 100(2)
_diffrn_measured_fraction_theta_full 0.993
_diffrn_measured_fraction_theta_max 0.993
_diffrn_measurement_device_type 'Bruker APEX-II CCD'
_diffrn_measurement_method '\f and \w scans'
_diffrn_radiation_monochromator graphite
_diffrn_radiation_source 'sealed tube'
_diffrn_radiation_type MoK\a
_diffrn_radiation_wavelength 0.71073
_diffrn_reflns_av_R_equivalents 0.0332
_diffrn_reflns_av_sigmaI/netI 0.0129
_diffrn_reflns_limit_h_max 16
_diffrn_reflns_limit_h_min -16
_diffrn_reflns_limit_k_max 20
_diffrn_reflns_limit_k_min -20
_diffrn_reflns_limit_l_max 21
_diffrn_reflns_limit_l_min -20
_diffrn_reflns_number 126854
_diffrn_reflns_theta_full 30.02
_diffrn_reflns_theta_max 30.02
_diffrn_reflns_theta_min 2.45
_diffrn_standards_number 0
_exptl_absorpt_coefficient_mu 0.548
_exptl_absorpt_correction_T_max 1.000
_exptl_absorpt_correction_T_min 0.7212
_exptl_absorpt_correction_type multi-scan
_exptl_absorpt_process_details SADABS
_exptl_crystal_colour red
_exptl_crystal_density_diffrn 1.389
_exptl_crystal_density_method 'not measured'
_exptl_crystal_description block
_exptl_crystal_F_000 1104
_exptl_crystal_size_max 0.38
_exptl_crystal_size_mid 0.31
_exptl_crystal_size_min 0.1
_refine_diff_density_max 0.470
_refine_diff_density_min -0.459
_refine_diff_density_rms 0.052
_refine_ls_extinction_method none
_refine_ls_goodness_of_fit_ref 1.069
_refine_ls_hydrogen_treatment riding
_refine_ls_matrix_type full
_refine_ls_number_parameters 306
_refine_ls_number_reflns 7401
_refine_ls_number_restraints 0
_refine_ls_restrained_S_all 1.069
_refine_ls_R_factor_all 0.0218
_refine_ls_R_factor_gt 0.0197
_refine_ls_shift/su_max 0.002
_refine_ls_shift/su_mean 0.000
_refine_ls_structure_factor_coef Fsqd
_refine_ls_weighting_details 'calc w=1/[\s^2^(Fo^2^)+(0.0173P)^2^+1.7643P] where P=(Fo^2^+2Fc^2^)/3'
_refine_ls_weighting_scheme calc
_refine_ls_wR_factor_gt 0.0495
_refine_ls_wR_factor_ref 0.0506
_reflns_number_gt 6959
_reflns_number_total 7401
_reflns_threshold_expression >2sigma(I)
_cod_data_source_file b820629e.txt
_cod_data_source_block mooimm
_cod_original_sg_symbol_H-M P21/c
_cod_database_code 7001695

loop_
_symmetry_equiv_pos_as_xyz
'x, y, z'
'-x, y+1/2, -z+1/2'
'-x, -y, -z'
'x, -y-1/2, z-1/2'

loop_
_atom_site_label
_atom_site_type_symbol
_atom_site_fract_x
_atom_site_fract_y
_atom_site_fract_z
_atom_site_U_iso_or_equiv
_atom_site_adp_type
_atom_site_occupancy
_atom_site_symmetry_multiplicity
_atom_site_calc_flag
_atom_site_refinement_flags
_atom_site_disorder_assembly
_atom_site_disorder_group
Mo1 Mo 0.249517(7) 0.196042(6) 0.825815(6) 0.01014(3) Uani 1 1 d . . .
O1 O 0.15505(7) 0.28427(6) 0.79122(6) 0.01754(16) Uani 1 1 d . . .
O2 O 0.32959(7) 0.19020(6) 0.74320(6) 0.01717(16) Uani 1 1 d . . .
O3 O 0.32714(7) 0.07308(5) 0.88269(5) 0.01437(15) Uani 1 1 d . . .
O4 O 0.19239(7) 0.19000(6) 0.94810(6) 0.01633(16) Uani 1 1 d . . .
N1 N 0.11232(8) 0.09969(7) 0.77407(6) 0.01340(17) Uani 1 1 d . . .
N2 N 0.38671(8) 0.27084(6) 0.90904(6) 0.01206(17) Uani 1 1 d . . .
C1 C 0.35880(13) -0.05721(10) 0.97866(11) 0.0309(3) Uani 1 1 d . . .
H1A H 0.4263 -0.0775 0.9548 0.046 Uiso 1 1 calc R . .
H1B H 0.3160 -0.1113 0.9932 0.046 Uiso 1 1 calc R . .
H1C H 0.3847 -0.0204 1.0328 0.046 Uiso 1 1 calc R . .
C2 C 0.28125(11) 0.00036(8) 0.90982(8) 0.0177(2) Uani 1 1 d . . .
C3 C 0.16880(11) -0.02682(8) 0.87654(9) 0.0206(2) Uani 1 1 d . . .
H3 H 0.1399 -0.0786 0.9036 0.025 Uiso 1 1 calc R . .
C4 C 0.09367(10) 0.01682(8) 0.80520(8) 0.0171(2) Uani 1 1 d . . .
C5 C -0.01197(11) -0.03738(9) 0.76171(10) 0.0256(3) Uani 1 1 d . . .
H5A H -0.0820 -0.0021 0.7653 0.038 Uiso 1 1 calc R . .
H5B H -0.0136 -0.0965 0.7928 0.038 Uiso 1 1 calc R . .
H5C H -0.0089 -0.0488 0.6988 0.038 Uiso 1 1 calc R . .
C6 C 0.03190(10) 0.13209(8) 0.69607(8) 0.0173(2) Uani 1 1 d . . .
C7 C -0.06584(11) 0.18254(9) 0.70801(10) 0.0251(3) Uani 1 1 d . . .
C8 C -0.14016(13) 0.21516(11) 0.63171(13) 0.0382(4) Uani 1 1 d . . .
H8 H -0.2072 0.2491 0.6379 0.046 Uiso 1 1 calc R . .
C9 C -0.11818(16) 0.19905(12) 0.54755(13) 0.0453(5) Uani 1 1 d . . .
H9 H -0.1696 0.2223 0.4965 0.054 Uiso 1 1 calc R . .
C10 C -0.02164(15) 0.14920(12) 0.53711(10) 0.0383(4) Uani 1 1 d . . .
H10 H -0.0073 0.1385 0.4787 0.046 Uiso 1 1 calc R . .
C11 C 0.05559(12) 0.11420(10) 0.61145(9) 0.0242(3) Uani 1 1 d . . .
C12 C 0.16011(13) 0.05938(12) 0.59999(10) 0.0331(3) Uani 1 1 d . . .
H12A H 0.2295 0.0981 0.6149 0.050 Uiso 1 1 calc R . .
H12B H 0.1507 0.0386 0.5378 0.050 Uiso 1 1 calc R . .
H12C H 0.1684 0.0056 0.6398 0.050 Uiso 1 1 calc R . .
C13 C -0.09128(12) 0.20049(11) 0.79951(12) 0.0350(3) Uani 1 1 d . . .
H13A H -0.1447 0.2528 0.7966 0.052 Uiso 1 1 calc R . .
H13B H -0.0189 0.2148 0.8412 0.052 Uiso 1 1 calc R . .
H13C H -0.1268 0.1455 0.8203 0.052 Uiso 1 1 calc R . .
C14 C 0.18843(13) 0.14042(10) 1.09522(9) 0.0269(3) Uani 1 1 d . . .
H14A H 0.1247 0.1814 1.1029 0.040 Uiso 1 1 calc R . .
H14B H 0.2421 0.1332 1.1526 0.040 Uiso 1 1 calc R . .
H14C H 0.1572 0.0799 1.0741 0.040 Uiso 1 1 calc R . .
C15 C 0.25158(11) 0.18134(8) 1.02801(8) 0.0176(2) Uani 1 1 d . . .
C16 C 0.36519(11) 0.21085(8) 1.05298(8) 0.0191(2) Uani 1 1 d . . .
H16 H 0.4064 0.1952 1.1110 0.023 Uiso 1 1 calc R . .
C17 C 0.42301(10) 0.26290(8) 0.99701(8) 0.0156(2) Uani 1 1 d . . .
C18 C 0.53013(12) 0.31461(10) 1.04156(9) 0.0244(3) Uani 1 1 d . . .
H18A H 0.5913 0.3065 1.0067 0.037 Uiso 1 1 calc R . .
H18B H 0.5568 0.2905 1.1022 0.037 Uiso 1 1 calc R . .
H18C H 0.5119 0.3804 1.0447 0.037 Uiso 1 1 calc R . .
C19 C 0.43995(9) 0.33967(7) 0.86129(7) 0.01317(19) Uani 1 1 d . . .
C20 C 0.39242(10) 0.42871(8) 0.85376(8) 0.0172(2) Uani 1 1 d . . .
C21 C 0.43761(13) 0.49313(9) 0.80172(9) 0.0252(3) Uani 1 1 d . . .
H21 H 0.4051 0.5533 0.7945 0.030 Uiso 1 1 calc R . .
C22 C 0.52901(14) 0.47101(10) 0.76041(10) 0.0296(3) Uani 1 1 d . . .
H22 H 0.5590 0.5158 0.7254 0.035 Uiso 1 1 calc R . .
C23 C 0.57644(12) 0.38322(10) 0.77050(9) 0.0244(3) Uani 1 1 d . . .
H23 H 0.6400 0.3686 0.7429 0.029 Uiso 1 1 calc R . .
C24 C 0.53265(10) 0.31575(8) 0.82034(8) 0.0167(2) Uani 1 1 d . . .
C25 C 0.58602(11) 0.22109(9) 0.83061(9) 0.0221(2) Uani 1 1 d . . .
H25A H 0.6158 0.2055 0.7767 0.033 Uiso 1 1 calc R . .
H25B H 0.5273 0.1758 0.8392 0.033 Uiso 1 1 calc R . .
H25C H 0.6498 0.2203 0.8826 0.033 Uiso 1 1 calc R . .
C26 C 0.29750(11) 0.45545(9) 0.90231(9) 0.0223(2) Uani 1 1 d . . .
H26A H 0.3280 0.4558 0.9669 0.033 Uiso 1 1 calc R . .
H26B H 0.2339 0.4108 0.8886 0.033 Uiso 1 1 calc R . .
H26C H 0.2688 0.5172 0.8831 0.033 Uiso 1 1 calc R . .

loop_
_atom_site_aniso_label
_atom_site_aniso_U_11
_atom_site_aniso_U_22
_atom_site_aniso_U_33
_atom_site_aniso_U_23
_atom_site_aniso_U_13
_atom_site_aniso_U_12
Mo1 0.01089(4) 0.00996(4) 0.00949(5) 0.00033(3) 0.00174(3) -0.00139(3)
O1 0.0174(4) 0.0149(4) 0.0182(4) 0.0027(3) -0.0018(3) -0.0004(3)
O2 0.0175(4) 0.0183(4) 0.0158(4) -0.0001(3) 0.0035(3) -0.0057(3)
O3 0.0153(4) 0.0115(3) 0.0164(4) 0.0010(3) 0.0033(3) 0.0000(3)
O4 0.0184(4) 0.0177(4) 0.0144(4) -0.0003(3) 0.0068(3) -0.0004(3)
N1 0.0119(4) 0.0151(4) 0.0131(4) -0.0005(3) 0.0022(3) -0.0021(3)
N2 0.0134(4) 0.0115(4) 0.0112(4) 0.0004(3) 0.0020(3) -0.0013(3)
C1 0.0314(7) 0.0201(6) 0.0363(8) 0.0133(6) -0.0056(6) -0.0011(5)
C2 0.0228(5) 0.0129(5) 0.0173(5) 0.0027(4) 0.0034(4) 0.0004(4)
C3 0.0238(6) 0.0150(5) 0.0228(6) 0.0050(4) 0.0039(5) -0.0050(4)
C4 0.0168(5) 0.0166(5) 0.0184(5) -0.0013(4) 0.0050(4) -0.0052(4)
C5 0.0232(6) 0.0232(6) 0.0290(7) 0.0012(5) 0.0015(5) -0.0130(5)
C6 0.0150(5) 0.0171(5) 0.0178(5) 0.0011(4) -0.0019(4) -0.0052(4)
C7 0.0145(5) 0.0225(6) 0.0351(7) -0.0006(5) -0.0033(5) -0.0031(4)
C8 0.0215(6) 0.0272(7) 0.0565(11) 0.0065(7) -0.0157(7) -0.0029(5)
C9 0.0411(9) 0.0377(9) 0.0432(10) 0.0154(7) -0.0260(8) -0.0130(7)
C10 0.0468(9) 0.0430(9) 0.0184(7) 0.0048(6) -0.0102(6) -0.0206(7)
C11 0.0274(6) 0.0268(6) 0.0165(6) -0.0014(5) -0.0007(5) -0.0122(5)
C12 0.0355(7) 0.0440(9) 0.0223(7) -0.0149(6) 0.0117(6) -0.0114(6)
C13 0.0171(6) 0.0384(8) 0.0512(10) -0.0093(7) 0.0111(6) 0.0020(5)
C14 0.0387(7) 0.0280(7) 0.0180(6) 0.0017(5) 0.0152(5) -0.0049(6)
C15 0.0276(6) 0.0141(5) 0.0135(5) -0.0003(4) 0.0097(4) 0.0007(4)
C16 0.0263(6) 0.0201(5) 0.0105(5) 0.0017(4) 0.0027(4) 0.0006(4)
C17 0.0171(5) 0.0158(5) 0.0128(5) -0.0017(4) 0.0002(4) 0.0008(4)
C18 0.0237(6) 0.0300(7) 0.0163(6) -0.0035(5) -0.0040(5) -0.0062(5)
C19 0.0144(5) 0.0127(5) 0.0120(5) -0.0010(4) 0.0015(4) -0.0044(4)
C20 0.0225(5) 0.0122(5) 0.0169(5) -0.0021(4) 0.0036(4) -0.0028(4)
C21 0.0402(7) 0.0121(5) 0.0241(6) 0.0000(4) 0.0081(5) -0.0055(5)
C22 0.0431(8) 0.0214(6) 0.0274(7) 0.0002(5) 0.0147(6) -0.0151(6)
C23 0.0245(6) 0.0276(6) 0.0238(6) -0.0043(5) 0.0118(5) -0.0114(5)
C24 0.0150(5) 0.0185(5) 0.0166(5) -0.0031(4) 0.0031(4) -0.0046(4)
C25 0.0171(5) 0.0242(6) 0.0255(6) -0.0016(5) 0.0056(5) 0.0029(4)
C26 0.0256(6) 0.0152(5) 0.0267(6) -0.0037(5) 0.0067(5) 0.0024(4)

loop_
_atom_type_symbol
_atom_type_description
_atom_type_scat_dispersion_real
_atom_type_scat_dispersion_imag
_atom_type_scat_source
Mo Mo -1.6832 0.6857 'International Tables Vol C Tables 4.2.6.8 and 6.1.1.4'
O O 0.0106 0.0060 'International Tables Vol C Tables 4.2.6.8 and 6.1.1.4'
N N 0.0061 0.0033 'International Tables Vol C Tables 4.2.6.8 and 6.1.1.4'
C C 0.0033 0.0016 'International Tables Vol C Tables 4.2.6.8 and 6.1.1.4'
H H 0.0000 0.0000 'International Tables Vol C Tables 4.2.6.8 and 6.1.1.4'

loop_
_geom_angle_atom_site_label_1
_geom_angle_atom_site_label_2
_geom_angle_atom_site_label_3
_geom_angle
_geom_angle_site_symmetry_1
_geom_angle_site_symmetry_3
_geom_angle_publ_flag
O1 Mo1 O2 103.15(5) . . ?
O1 Mo1 O4 90.23(4) . . ?
O2 Mo1 O4 164.73(4) . . ?
O1 Mo1 O3 164.18(4) . . ?
O2 Mo1 O3 90.25(4) . . ?
O4 Mo1 O3 77.76(3) . . ?
O1 Mo1 N2 100.04(5) . . ?
O2 Mo1 N2 90.09(5) . . ?
O4 Mo1 N2 80.21(4) . . ?
O3 Mo1 N2 88.15(4) . . ?
O1 Mo1 N1 88.61(5) . . ?
O2 Mo1 N1 100.24(4) . . ?
O4 Mo1 N1 87.25(4) . . ?
O3 Mo1 N1 80.65(4) . . ?
N2 Mo1 N1 164.73(4) . . ?
C2 O3 Mo1 130.36(8) . . ?
C15 O4 Mo1 129.50(8) . . ?
C4 N1 C6 117.46(10) . . ?
C4 N1 Mo1 128.17(8) . . ?
C6 N1 Mo1 114.38(7) . . ?
C17 N2 C19 118.74(9) . . ?
C17 N2 Mo1 127.59(8) . . ?
C19 N2 Mo1 113.62(7) . . ?
C2 C1 H1A 109.5 . . ?
C2 C1 H1B 109.5 . . ?
H1A C1 H1B 109.5 . . ?
C2 C1 H1C 109.5 . . ?
H1A C1 H1C 109.5 . . ?
H1B C1 H1C 109.5 . . ?
O3 C2 C3 123.19(11) . . ?
O3 C2 C1 116.28(11) . . ?
C3 C2 C1 120.49(11) . . ?
C2 C3 C4 124.63(11) . . ?
C2 C3 H3 117.7 . . ?
C4 C3 H3 117.7 . . ?
N1 C4 C3 124.03(11) . . ?
N1 C4 C5 119.58(11) . . ?
C3 C4 C5 116.37(11) . . ?
C4 C5 H5A 109.5 . . ?
C4 C5 H5B 109.5 . . ?
H5A C5 H5B 109.5 . . ?
C4 C5 H5C 109.5 . . ?
H5A C5 H5C 109.5 . . ?
H5B C5 H5C 109.5 . . ?
C11 C6 C7 122.14(12) . . ?
C11 C6 N1 118.89(11) . . ?
C7 C6 N1 118.94(11) . . ?
C8 C7 C6 117.71(15) . . ?
C8 C7 C13 120.59(14) . . ?
C6 C7 C13 121.70(12) . . ?
C9 C8 C7 121.24(16) . . ?
C9 C8 H8 119.4 . . ?
C7 C8 H8 119.4 . . ?
C8 C9 C10 120.23(14) . . ?
C8 C9 H9 119.9 . . ?
C10 C9 H9 119.9 . . ?
C9 C10 C11 120.95(16) . . ?
C9 C10 H10 119.5 . . ?
C11 C10 H10 119.5 . . ?
C6 C11 C10 117.73(14) . . ?
C6 C11 C12 121.37(12) . . ?
C10 C11 C12 120.91(14) . . ?
C11 C12 H12A 109.5 . . ?
C11 C12 H12B 109.5 . . ?
H12A C12 H12B 109.5 . . ?
C11 C12 H12C 109.5 . . ?
H12A C12 H12C 109.5 . . ?
H12B C12 H12C 109.5 . . ?
C7 C13 H13A 109.5 . . ?
C7 C13 H13B 109.5 . . ?
H13A C13 H13B 109.5 . . ?
C7 C13 H13C 109.5 . . ?
H13A C13 H13C 109.5 . . ?
H13B C13 H13C 109.5 . . ?
C15 C14 H14A 109.5 . . ?
C15 C14 H14B 109.5 . . ?
H14A C14 H14B 109.5 . . ?
C15 C14 H14C 109.5 . . ?
H14A C14 H14C 109.5 . . ?
H14B C14 H14C 109.5 . . ?
O4 C15 C16 123.11(11) . . ?
O4 C15 C14 115.88(12) . . ?
C16 C15 C14 120.96(12) . . ?
C15 C16 C17 123.56(11) . . ?
C15 C16 H16 118.2 . . ?
C17 C16 H16 118.2 . . ?
N2 C17 C16 123.93(11) . . ?
N2 C17 C18 119.14(11) . . ?
C16 C17 C18 116.90(11) . . ?
C17 C18 H18A 109.5 . . ?
C17 C18 H18B 109.5 . . ?
H18A C18 H18B 109.5 . . ?
C17 C18 H18C 109.5 . . ?
H18A C18 H18C 109.5 . . ?
H18B C18 H18C 109.5 . . ?
C24 C19 C20 121.58(10) . . ?
C24 C19 N2 120.26(10) . . ?
C20 C19 N2 118.08(10) . . ?
C21 C20 C19 118.18(11) . . ?
C21 C20 C26 120.55(11) . . ?
C19 C20 C26 121.26(11) . . ?
C22 C21 C20 121.25(12) . . ?
C22 C21 H21 119.4 . . ?
C20 C21 H21 119.4 . . ?
C21 C22 C23 119.57(12) . . ?
C21 C22 H22 120.2 . . ?
C23 C22 H22 120.2 . . ?
C22 C23 C24 121.33(12) . . ?
C22 C23 H23 119.3 . . ?
C24 C23 H23 119.3 . . ?
C23 C24 C19 118.06(11) . . ?
C23 C24 C25 120.29(11) . . ?
C19 C24 C25 121.64(11) . . ?
C24 C25 H25A 109.5 . . ?
C24 C25 H25B 109.5 . . ?
H25A C25 H25B 109.5 . . ?
C24 C25 H25C 109.5 . . ?
H25A C25 H25C 109.5 . . ?
H25B C25 H25C 109.5 . . ?
C20 C26 H26A 109.5 . . ?
C20 C26 H26B 109.5 . . ?
H26A C26 H26B 109.5 . . ?
C20 C26 H26C 109.5 . . ?
H26A C26 H26C 109.5 . . ?
H26B C26 H26C 109.5 . . ?

loop_
_geom_bond_atom_site_label_1
_geom_bond_atom_site_label_2
_geom_bond_distance
_geom_bond_site_symmetry_2
_geom_bond_publ_flag
Mo1 O1 1.7083(9) . ?
Mo1 O2 1.7144(10) . ?
Mo1 O4 2.1018(10) . ?
Mo1 O3 2.1095(10) . ?
Mo1 N2 2.1427(11) . ?
Mo1 N1 2.1632(11) . ?
O3 C2 1.2879(14) . ?
O4 C15 1.2861(15) . ?
N1 C4 1.3246(15) . ?
N1 C6 1.4461(15) . ?
N2 C17 1.3304(15) . ?
N2 C19 1.4466(14) . ?
C1 C2 1.5021(17) . ?
C1 H1A 0.9800 . ?
C1 H1B 0.9800 . ?
C1 H1C 0.9800 . ?
C2 C3 1.3787(18) . ?
C3 C4 1.4104(17) . ?
C3 H3 0.9500 . ?
C4 C5 1.5099(17) . ?
C5 H5A 0.9800 . ?
C5 H5B 0.9800 . ?
C5 H5C 0.9800 . ?
C6 C11 1.3953(18) . ?
C6 C7 1.4036(18) . ?
C7 C8 1.394(2) . ?
C7 C13 1.504(2) . ?
C8 C9 1.376(3) . ?
C8 H8 0.9500 . ?
C9 C10 1.381(3) . ?
C9 H9 0.9500 . ?
C10 C11 1.402(2) . ?
C10 H10 0.9500 . ?
C11 C12 1.502(2) . ?
C12 H12A 0.9800 . ?
C12 H12B 0.9800 . ?
C12 H12C 0.9800 . ?
C13 H13A 0.9800 . ?
C13 H13B 0.9800 . ?
C13 H13C 0.9800 . ?
C14 C15 1.4991(17) . ?
C14 H14A 0.9800 . ?
C14 H14B 0.9800 . ?
C14 H14C 0.9800 . ?
C15 C16 1.3841(19) . ?
C16 C17 1.4084(17) . ?
C16 H16 0.9500 . ?
C17 C18 1.5092(17) . ?
C18 H18A 0.9800 . ?
C18 H18B 0.9800 . ?
C18 H18C 0.9800 . ?
C19 C24 1.4009(16) . ?
C19 C20 1.4016(16) . ?
C20 C21 1.3949(17) . ?
C20 C26 1.5049(18) . ?
C21 C22 1.385(2) . ?
C21 H21 0.9500 . ?
C22 C23 1.385(2) . ?
C22 H22 0.9500 . ?
C23 C24 1.3962(17) . ?
C23 H23 0.9500 . ?
C24 C25 1.5035(18) . ?
C25 H25A 0.9800 . ?
C25 H25B 0.9800 . ?
C25 H25C 0.9800 . ?
C26 H26A 0.9800 . ?
C26 H26B 0.9800 . ?
C26 H26C 0.9800 . ?

loop_
_geom_torsion_atom_site_label_1
_geom_torsion_atom_site_label_2
_geom_torsion_atom_site_label_3
_geom_torsion_atom_site_label_4
_geom_torsion
_geom_torsion_site_symmetry_1
_geom_torsion_site_symmetry_2
_geom_torsion_site_symmetry_3
_geom_torsion_site_symmetry_4
_geom_torsion_publ_flag
O1 Mo1 O3 C2 15.49(19) . . . . ?
O2 Mo1 O3 C2 -132.70(10) . . . . ?
O4 Mo1 O3 C2 56.83(10) . . . . ?
N2 Mo1 O3 C2 137.21(10) . . . . ?
N1 Mo1 O3 C2 -32.37(10) . . . . ?
O1 Mo1 O4 C15 -136.83(10) . . . . ?
O2 Mo1 O4 C15 14.58(19) . . . . ?
O3 Mo1 O4 C15 53.55(10) . . . . ?
N2 Mo1 O4 C15 -36.68(10) . . . . ?
N1 Mo1 O4 C15 134.58(10) . . . . ?
O1 Mo1 N1 C4 -147.16(10) . . . . ?
O2 Mo1 N1 C4 109.73(10) . . . . ?
O4 Mo1 N1 C4 -56.87(10) . . . . ?
O3 Mo1 N1 C4 21.18(10) . . . . ?
N2 Mo1 N1 C4 -22.2(2) . . . . ?
O1 Mo1 N1 C6 32.39(8) . . . . ?
O2 Mo1 N1 C6 -70.72(8) . . . . ?
O4 Mo1 N1 C6 122.69(8) . . . . ?
O3 Mo1 N1 C6 -159.27(8) . . . . ?
N2 Mo1 N1 C6 157.38(12) . . . . ?
O1 Mo1 N2 C17 115.14(10) . . . . ?
O2 Mo1 N2 C17 -141.49(10) . . . . ?
O4 Mo1 N2 C17 26.65(9) . . . . ?
O3 Mo1 N2 C17 -51.25(10) . . . . ?
N1 Mo1 N2 C17 -8.58(19) . . . . ?
O1 Mo1 N2 C19 -62.15(8) . . . . ?
O2 Mo1 N2 C19 41.22(8) . . . . ?
O4 Mo1 N2 C19 -150.63(8) . . . . ?
O3 Mo1 N2 C19 131.47(7) . . . . ?
N1 Mo1 N2 C19 174.14(11) . . . . ?
Mo1 O3 C2 C3 26.19(18) . . . . ?
Mo1 O3 C2 C1 -156.10(10) . . . . ?
O3 C2 C3 C4 4.9(2) . . . . ?
C1 C2 C3 C4 -172.76(13) . . . . ?
C6 N1 C4 C3 175.29(11) . . . . ?
Mo1 N1 C4 C3 -5.17(17) . . . . ?
C6 N1 C4 C5 -2.98(16) . . . . ?
Mo1 N1 C4 C5 176.56(9) . . . . ?
C2 C3 C4 N1 -15.0(2) . . . . ?
C2 C3 C4 C5 163.36(13) . . . . ?
C4 N1 C6 C11 -91.22(14) . . . . ?
Mo1 N1 C6 C11 89.18(12) . . . . ?
C4 N1 C6 C7 90.41(14) . . . . ?
Mo1 N1 C6 C7 -89.20(11) . . . . ?
C11 C6 C7 C8 -0.10(19) . . . . ?
N1 C6 C7 C8 178.22(11) . . . . ?
C11 C6 C7 C13 179.29(12) . . . . ?
N1 C6 C7 C13 -2.39(18) . . . . ?
C6 C7 C8 C9 -0.4(2) . . . . ?
C13 C7 C8 C9 -179.82(14) . . . . ?
C7 C8 C9 C10 0.5(2) . . . . ?
C8 C9 C10 C11 0.0(2) . . . . ?
C7 C6 C11 C10 0.53(19) . . . . ?
N1 C6 C11 C10 -177.79(11) . . . . ?
C7 C6 C11 C12 -179.47(12) . . . . ?
N1 C6 C11 C12 2.21(18) . . . . ?
C9 C10 C11 C6 -0.5(2) . . . . ?
C9 C10 C11 C12 179.54(14) . . . . ?
Mo1 O4 C15 C16 27.28(17) . . . . ?
Mo1 O4 C15 C14 -155.27(9) . . . . ?
O4 C15 C16 C17 7.85(19) . . . . ?
C14 C15 C16 C17 -169.48(12) . . . . ?
C19 N2 C17 C16 168.25(11) . . . . ?
Mo1 N2 C17 C16 -8.91(17) . . . . ?
C19 N2 C17 C18 -9.63(16) . . . . ?
Mo1 N2 C17 C18 173.21(8) . . . . ?
C15 C16 C17 N2 -16.59(19) . . . . ?
C15 C16 C17 C18 161.34(12) . . . . ?
C17 N2 C19 C24 94.54(13) . . . . ?
Mo1 N2 C19 C24 -87.92(11) . . . . ?
C17 N2 C19 C20 -88.55(13) . . . . ?
Mo1 N2 C19 C20 88.99(11) . . . . ?
C24 C19 C20 C21 1.93(17) . . . . ?
N2 C19 C20 C21 -174.94(11) . . . . ?
C24 C19 C20 C26 -176.40(11) . . . . ?
N2 C19 C20 C26 6.74(16) . . . . ?
C19 C20 C21 C22 -1.7(2) . . . . ?
C26 C20 C21 C22 176.60(13) . . . . ?
C20 C21 C22 C23 0.2(2) . . . . ?
C21 C22 C23 C24 1.1(2) . . . . ?
C22 C23 C24 C19 -0.93(19) . . . . ?
C22 C23 C24 C25 -179.73(13) . . . . ?
C20 C19 C24 C23 -0.62(17) . . . . ?
N2 C19 C24 C23 176.17(10) . . . . ?
C20 C19 C24 C25 178.16(11) . . . . ?
N2 C19 C24 C25 -5.04(17) . . . . ?
